data_7156144
loop_
_publ_author_name
'Kratena, Nicolas'
'Pilz, Sarah M.'
'Weil, Matthias'
'Gmeiner, G\"unter'
'Enev, Valentin S.'
'G\"artner, Peter'

_publ_section_title
;
 Synthesis and structural elucidation of a dehydrochloromethyltestosterone
 metabolite.
;
_journal_issue 14
_journal_name_full 'Organic &amp; biomolecular chemistry'
_journal_page_first 2508
_journal_page_last 2521
_journal_paper_doi 10.1039/C8OB00122G
_journal_volume 16
_journal_year 2018
_chemical_absolute_configuration ad
_chemical_formula_moiety 'C19 H27 Cl O2'
_chemical_formula_sum 'C19 H27 Cl O2'
_chemical_formula_weight 322.85
_space_group_crystal_system orthorhombic
_space_group_IT_number 19
_space_group_name_Hall 'P 2ac 2ab'
_space_group_name_H-M_alt 'P 21 21 21'
_symmetry_space_group_name_Hall 'P 2ac 2ab'
_symmetry_space_group_name_H-M 'P 21 21 21'
_atom_sites_solution_hydrogens geom
_audit_creation_method SHELXL-2017/1
_audit_update_record
;
2017-11-20 deposited with the CCDC.
2018-03-06 downloaded from the CCDC.
;
_cell_angle_alpha 90
_cell_angle_beta 90
_cell_angle_gamma 90
_cell_formula_units_Z 4
_cell_length_a 7.4333(17)
_cell_length_b 13.538(3)
_cell_length_c 16.411(4)
_cell_measurement_reflns_used 8379
_cell_measurement_temperature 100(2)
_cell_measurement_theta_max 34.957
_cell_measurement_theta_min 2.982
_cell_volume 1651.5(7)
_computing_cell_refinement 'SAINT (Bruker, 2015)'
_computing_data_collection 'APEX2 (Bruker, 2015)'
_computing_data_reduction 'SAINT (Bruker, 2015)'
_computing_structure_refinement 'SHELXL-2017/1 (Sheldrick, 2015)'
_computing_structure_solution 'SHELXS (Sheldrick, 2008)'
_diffrn_ambient_temperature 100(2)
_diffrn_measured_fraction_theta_full 0.999
_diffrn_measured_fraction_theta_max 0.993
_diffrn_measurement_device_type 'Bruker APEX-II CCD'
_diffrn_measurement_method '\w- and \f-scans'
_diffrn_radiation_type MoK\a
_diffrn_radiation_wavelength 0.71073
_diffrn_reflns_av_R_equivalents 0.0368
_diffrn_reflns_av_unetI/netI 0.0290
_diffrn_reflns_Laue_measured_fraction_full 0.999
_diffrn_reflns_Laue_measured_fraction_max 0.993
_diffrn_reflns_limit_h_max 11
_diffrn_reflns_limit_h_min -11
_diffrn_reflns_limit_k_max 21
_diffrn_reflns_limit_k_min -21
_diffrn_reflns_limit_l_max 26
_diffrn_reflns_limit_l_min -26
_diffrn_reflns_number 33711
_diffrn_reflns_point_group_measured_fraction_full 1.000
_diffrn_reflns_point_group_measured_fraction_max 0.992
_diffrn_reflns_theta_full 25.242
_diffrn_reflns_theta_max 34.993
_diffrn_reflns_theta_min 2.482
_exptl_absorpt_coefficient_mu 0.237
_exptl_absorpt_correction_T_max 0.747
_exptl_absorpt_correction_T_min 0.675
_exptl_absorpt_correction_type multi-scan
_exptl_absorpt_process_details SADABS
_exptl_crystal_colour colourless
_exptl_crystal_density_diffrn 1.299
_exptl_crystal_description fragment
_exptl_crystal_F_000 696
_exptl_crystal_size_max 0.500
_exptl_crystal_size_mid 0.400
_exptl_crystal_size_min 0.300
_refine_diff_density_max 0.393
_refine_diff_density_min -0.167
_refine_diff_density_rms 0.049
_refine_ls_abs_structure_details
;
 Flack x determined using 2852 quotients [(I+)-(I-)]/[(I+)+(I-)]
 (Parsons, Flack and Wagner, Acta Cryst. B69 (2013) 249-259).
;
_refine_ls_abs_structure_Flack -0.038(14)
_refine_ls_extinction_method none
_refine_ls_goodness_of_fit_ref 1.045
_refine_ls_hydrogen_treatment constr
_refine_ls_matrix_type full
_refine_ls_number_parameters 201
_refine_ls_number_reflns 7201
_refine_ls_number_restraints 0
_refine_ls_restrained_S_all 1.045
_refine_ls_R_factor_all 0.0316
_refine_ls_R_factor_gt 0.0284
_refine_ls_shift/su_max 0.001
_refine_ls_shift/su_mean 0.000
_refine_ls_structure_factor_coef Fsqd
_refine_ls_weighting_details 'w=1/[\s^2^(Fo^2^)+(0.0393P)^2^+0.1722P] where P=(Fo^2^+2Fc^2^)/3'
_refine_ls_weighting_scheme calc
_refine_ls_wR_factor_gt 0.0711
_refine_ls_wR_factor_ref 0.0731
_reflns_Friedel_coverage 0.783
_reflns_Friedel_fraction_full 1.000
_reflns_Friedel_fraction_max 0.991
_reflns_number_gt 6793
_reflns_number_total 7201
_reflns_threshold_expression 'I > 2\s(I)'
_cod_data_source_file c8ob00122g2.cif
_cod_data_source_block 23
_cod_depositor_comments 'Adding full bibliography for 7156140--7156144.cif.'
_cod_original_cell_volume 1651.4(7)
_cod_database_code 7156144
_shelx_shelxl_version_number 2017/1
_shelx_space_group_comment
;
The symmetry employed for this shelxl refinement is uniquely defined
by the following loop, which should always be used as a source of
symmetry information in preference to the above space-group names.
They are only intended as comments.
;
_shelx_estimated_absorpt_t_min 0.891
_shelx_estimated_absorpt_t_max 0.932

loop_
_space_group_symop_operation_xyz
'x, y, z'
'-x+1/2, -y, z+1/2'
'-x, y+1/2, -z+1/2'
'x+1/2, -y+1/2, -z'

loop_
_atom_site_label
_atom_site_type_symbol
_atom_site_fract_x
_atom_site_fract_y
_atom_site_fract_z
_atom_site_U_iso_or_equiv
_atom_site_adp_type
_atom_site_occupancy
_atom_site_site_symmetry_order
_atom_site_calc_flag
_atom_site_refinement_flags_posn
_atom_site_refinement_flags_adp
Cl1 Cl 1.09140(3) 0.13019(2) 0.72605(2) 0.01585(6) Uani 1 1 d . .
O2 O 0.36409(12) 0.65926(7) 0.58785(6) 0.01760(17) Uani 1 1 d . .
O1 O 0.78357(13) 0.00190(7) 0.71912(7) 0.02152(19) Uani 1 1 d . .
C10 C 0.62401(13) 0.37020(8) 0.58482(6) 0.00973(16) Uani 1 1 d . .
H10 H 0.658627 0.335445 0.533384 0.012 Uiso 1 1 calc R U
C9 C 0.75520(14) 0.45848(8) 0.59500(6) 0.00988(16) Uani 1 1 d . .
H9 H 0.717931 0.496312 0.644540 0.012 Uiso 1 1 calc R U
C6 C 0.83920(14) 0.25856(8) 0.66191(6) 0.00976(17) Uani 1 1 d . .
H6 H 0.872854 0.230043 0.607809 0.012 Uiso 1 1 calc R U
C8 C 0.94956(14) 0.42242(8) 0.60819(7) 0.01206(18) Uani 1 1 d . .
H8A H 0.994332 0.392425 0.557048 0.014 Uiso 1 1 calc R U
H8B H 1.027013 0.479878 0.620927 0.014 Uiso 1 1 calc R U
C5 C 0.63826(14) 0.29230(8) 0.65574(6) 0.00939(16) Uani 1 1 d . .
C12 C 0.41855(16) 0.47485(8) 0.49595(6) 0.01299(18) Uani 1 1 d . .
H12A H 0.439405 0.433419 0.447146 0.016 Uiso 1 1 calc R U
H12B H 0.295448 0.502353 0.492045 0.016 Uiso 1 1 calc R U
C4 C 0.52605(15) 0.19996(8) 0.63287(7) 0.01336(19) Uani 1 1 d . .
H4A H 0.398102 0.219239 0.627626 0.016 Uiso 1 1 calc R U
H4B H 0.566694 0.175097 0.579207 0.016 Uiso 1 1 calc R U
C17 C 0.51185(15) 0.64083(8) 0.55874(6) 0.01212(18) Uani 1 1 d . .
C13 C 0.55379(14) 0.55978(8) 0.49618(6) 0.01127(17) Uani 1 1 d . .
C19 C 0.56945(16) 0.33658(8) 0.73748(7) 0.01400(19) Uani 1 1 d . .
H19A H 0.439286 0.347356 0.734115 0.021 Uiso 1 1 calc R U
H19B H 0.629982 0.399672 0.747763 0.021 Uiso 1 1 calc R U
H19C H 0.595723 0.290618 0.782053 0.021 Uiso 1 1 calc R U
C2 C 0.73494(15) 0.08755(8) 0.71359(6) 0.01266(18) Uani 1 1 d . .
C7 C 0.96526(15) 0.34627(8) 0.67749(7) 0.01230(18) Uani 1 1 d . .
H7A H 1.090930 0.322485 0.681209 0.015 Uiso 1 1 calc R U
H7B H 0.933669 0.377908 0.729961 0.015 Uiso 1 1 calc R U
C11 C 0.43126(14) 0.40950(8) 0.57259(7) 0.01230(18) Uani 1 1 d . .
H11A H 0.347204 0.353136 0.567276 0.015 Uiso 1 1 calc R U
H11B H 0.395038 0.448424 0.620948 0.015 Uiso 1 1 calc R U
C16 C 0.68654(16) 0.69513(9) 0.57880(8) 0.0156(2) Uani 1 1 d . .
H16A H 0.702599 0.700851 0.638503 0.019 Uiso 1 1 calc R U
H16B H 0.686174 0.762232 0.554811 0.019 Uiso 1 1 calc R U
C14 C 0.74798(14) 0.53000(8) 0.52078(6) 0.01157(17) Uani 1 1 d . .
H14 H 0.810195 0.499093 0.473146 0.014 Uiso 1 1 calc R U
C3 C 0.54186(15) 0.11612(8) 0.69618(7) 0.01476(19) Uani 1 1 d . .
H3A H 0.483934 0.137430 0.747576 0.018 Uiso 1 1 calc R U
H3B H 0.476177 0.057447 0.675894 0.018 Uiso 1 1 calc R U
C15 C 0.83788(15) 0.63148(9) 0.54094(7) 0.01537(19) Uani 1 1 d . .
H15A H 0.938032 0.622708 0.580040 0.018 Uiso 1 1 calc R U
H15B H 0.885253 0.662842 0.490846 0.018 Uiso 1 1 calc R U
C1 C 0.86298(14) 0.17544(8) 0.72605(7) 0.01143(17) Uani 1 1 d . .
H1 H 0.837984 0.204297 0.780992 0.014 Uiso 1 1 calc R U
C18 C 0.55465(17) 0.61182(9) 0.41132(7) 0.0163(2) Uani 1 1 d . .
H18A H 0.430994 0.628059 0.395533 0.024 Uiso 1 1 calc R U
H18B H 0.607537 0.567508 0.370630 0.024 Uiso 1 1 calc R U
H18C H 0.625975 0.672583 0.414523 0.024 Uiso 1 1 calc R U

loop_
_atom_site_aniso_label
_atom_site_aniso_U_11
_atom_site_aniso_U_22
_atom_site_aniso_U_33
_atom_site_aniso_U_23
_atom_site_aniso_U_13
_atom_site_aniso_U_12
Cl1 0.01090(9) 0.01510(11) 0.02154(12) 0.00322(10) -0.00306(9) 0.00250(8)
O2 0.0171(4) 0.0170(4) 0.0187(4) -0.0003(3) 0.0028(3) 0.0036(3)
O1 0.0167(4) 0.0114(4) 0.0365(5) 0.0064(4) 0.0017(4) 0.0018(3)
C10 0.0097(4) 0.0090(4) 0.0105(4) 0.0013(3) -0.0003(3) -0.0001(3)
C9 0.0097(4) 0.0088(4) 0.0111(4) 0.0008(3) 0.0004(3) -0.0003(3)
C6 0.0098(4) 0.0092(4) 0.0103(4) 0.0010(3) 0.0001(3) 0.0006(3)
C8 0.0096(4) 0.0108(4) 0.0158(4) 0.0018(3) 0.0002(3) -0.0006(3)
C5 0.0086(4) 0.0085(4) 0.0111(4) 0.0011(3) -0.0001(3) 0.0004(3)
C12 0.0136(4) 0.0112(4) 0.0142(4) 0.0022(3) -0.0029(4) -0.0001(4)
C4 0.0121(4) 0.0106(4) 0.0175(4) 0.0036(4) -0.0029(4) -0.0024(3)
C17 0.0153(4) 0.0096(4) 0.0115(4) 0.0022(3) -0.0009(3) 0.0012(3)
C13 0.0128(4) 0.0103(4) 0.0107(4) 0.0012(3) -0.0003(3) 0.0004(3)
C19 0.0146(4) 0.0147(4) 0.0127(4) 0.0012(3) 0.0031(3) 0.0034(4)
C2 0.0120(4) 0.0125(4) 0.0134(4) 0.0033(3) 0.0013(3) 0.0001(3)
C7 0.0097(4) 0.0122(4) 0.0150(4) 0.0007(3) -0.0024(3) -0.0011(3)
C11 0.0098(4) 0.0118(4) 0.0153(4) 0.0037(3) -0.0008(3) -0.0001(3)
C16 0.0169(5) 0.0112(4) 0.0188(5) 0.0000(4) -0.0023(4) -0.0013(4)
C14 0.0117(4) 0.0105(4) 0.0125(4) 0.0017(3) 0.0011(3) -0.0001(3)
C3 0.0112(4) 0.0118(5) 0.0213(5) 0.0048(4) -0.0009(4) -0.0015(3)
C15 0.0140(4) 0.0113(4) 0.0208(5) 0.0042(4) 0.0008(4) -0.0020(4)
C1 0.0099(4) 0.0117(4) 0.0127(4) 0.0016(3) -0.0004(3) 0.0014(3)
C18 0.0212(5) 0.0150(5) 0.0125(4) 0.0035(4) -0.0002(4) 0.0009(4)

loop_
_atom_type_symbol
_atom_type_description
_atom_type_scat_dispersion_real
_atom_type_scat_dispersion_imag
_atom_type_scat_source
C C 0.0033 0.0016 'International Tables Vol C Tables 4.2.6.8 and 6.1.1.4'
H H 0.0000 0.0000 'International Tables Vol C Tables 4.2.6.8 and 6.1.1.4'
O O 0.0106 0.0060 'International Tables Vol C Tables 4.2.6.8 and 6.1.1.4'
Cl Cl 0.1484 0.1585 'International Tables Vol C Tables 4.2.6.8 and 6.1.1.4'

loop_
_geom_angle_atom_site_label_1
_geom_angle_atom_site_label_2
_geom_angle_atom_site_label_3
_geom_angle
C11 C10 C9 109.41(9)
C11 C10 C5 112.95(8)
C9 C10 C5 113.21(8)
C11 C10 H10 107.0
C9 C10 H10 107.0
C5 C10 H10 107.0
C8 C9 C10 111.14(8)
C8 C9 C14 109.84(8)
C10 C9 C14 111.90(8)
C8 C9 H9 107.9
C10 C9 H9 107.9
C14 C9 H9 107.9
C7 C6 C1 112.26(9)
C7 C6 C5 111.58(8)
C1 C6 C5 111.37(8)
C7 C6 H6 107.1
C1 C6 H6 107.1
C5 C6 H6 107.1
C7 C8 C9 112.78(8)
C7 C8 H8A 109.0
C9 C8 H8A 109.0
C7 C8 H8B 109.0
C9 C8 H8B 109.0
H8A C8 H8B 107.8
C4 C5 C19 110.05(9)
C4 C5 C6 107.10(8)
C19 C5 C6 111.74(8)
C4 C5 C10 108.98(8)
C19 C5 C10 110.93(9)
C6 C5 C10 107.91(8)
C13 C12 C11 112.95(9)
C13 C12 H12A 109.0
C11 C12 H12A 109.0
C13 C12 H12B 109.0
C11 C12 H12B 109.0
H12A C12 H12B 107.8
C3 C4 C5 112.92(9)
C3 C4 H4A 109.0
C5 C4 H4A 109.0
C3 C4 H4B 109.0
C5 C4 H4B 109.0
H4A C4 H4B 107.8
O2 C17 C16 125.49(10)
O2 C17 C13 126.12(10)
C16 C17 C13 108.39(9)
C12 C13 C17 113.97(9)
C12 C13 C14 114.66(9)
C17 C13 C14 101.58(8)
C12 C13 C18 109.90(9)
C17 C13 C18 105.96(9)
C14 C13 C18 110.21(9)
C5 C19 H19A 109.5
C5 C19 H19B 109.5
H19A C19 H19B 109.5
C5 C19 H19C 109.5
H19A C19 H19C 109.5
H19B C19 H19C 109.5
O1 C2 C3 122.60(11)
O1 C2 C1 122.90(10)
C3 C2 C1 114.48(9)
C6 C7 C8 110.42(9)
C6 C7 H7A 109.6
C8 C7 H7A 109.6
C6 C7 H7B 109.6
C8 C7 H7B 109.6
H7A C7 H7B 108.1
C12 C11 C10 111.19(8)
C12 C11 H11A 109.4
C10 C11 H11A 109.4
C12 C11 H11B 109.4
C10 C11 H11B 109.4
H11A C11 H11B 108.0
C17 C16 C15 105.27(9)
C17 C16 H16A 110.7
C15 C16 H16A 110.7
C17 C16 H16B 110.7
C15 C16 H16B 110.7
H16A C16 H16B 108.8
C13 C14 C9 113.40(8)
C13 C14 C15 102.96(9)
C9 C14 C15 111.48(9)
C13 C14 H14 109.6
C9 C14 H14 109.6
C15 C14 H14 109.6
C2 C3 C4 112.78(9)
C2 C3 H3A 109.0
C4 C3 H3A 109.0
C2 C3 H3B 109.0
C4 C3 H3B 109.0
H3A C3 H3B 107.8
C16 C15 C14 105.29(9)
C16 C15 H15A 110.7
C14 C15 H15A 110.7
C16 C15 H15B 110.7
C14 C15 H15B 110.7
H15A C15 H15B 108.8
C2 C1 C6 113.62(9)
C2 C1 Cl1 108.64(7)
C6 C1 Cl1 110.70(7)
C2 C1 H1 107.9
C6 C1 H1 107.9
Cl1 C1 H1 107.9
C13 C18 H18A 109.5
C13 C18 H18B 109.5
H18A C18 H18B 109.5
C13 C18 H18C 109.5
H18A C18 H18C 109.5
H18B C18 H18C 109.5

loop_
_geom_bond_atom_site_label_1
_geom_bond_atom_site_label_2
_geom_bond_distance
Cl1 C1 1.8051(11)
O2 C17 1.2235(14)
O1 C2 1.2179(14)
C10 C11 1.5415(14)
C10 C9 1.5515(15)
C10 C5 1.5742(14)
C10 H10 1.0000
C9 C8 1.5402(15)
C9 C14 1.5569(15)
C9 H9 1.0000
C6 C7 1.5340(15)
C6 C1 1.5509(15)
C6 C5 1.5652(15)
C6 H6 1.0000
C8 C7 1.5393(15)
C8 H8A 0.9900
C8 H8B 0.9900
C5 C4 1.5489(16)
C5 C19 1.5558(15)
C12 C13 1.5272(16)
C12 C11 1.5406(15)
C12 H12A 0.9900
C12 H12B 0.9900
C4 C3 1.5432(16)
C4 H4A 0.9900
C4 H4B 0.9900
C17 C16 1.5281(17)
C17 C13 1.5346(15)
C13 C14 1.5521(16)
C13 C18 1.5607(15)
C19 H19A 0.9800
C19 H19B 0.9800
C19 H19C 0.9800
C2 C3 1.5136(16)
C2 C1 1.5373(16)
C7 H7A 0.9900
C7 H7B 0.9900
C11 H11A 0.9900
C11 H11B 0.9900
C16 C15 1.5473(17)
C16 H16A 0.9900
C16 H16B 0.9900
C14 C15 1.5631(16)
C14 H14 1.0000
C3 H3A 0.9900
C3 H3B 0.9900
C15 H15A 0.9900
C15 H15B 0.9900
C1 H1 1.0000
C18 H18A 0.9800
C18 H18B 0.9800
C18 H18C 0.9800
